data_7712542
loop_
_publ_author_name
'Pankov, Roman O.'
'Prima, Darya O.'
'Kostyukovich, Alexander Yu'
'Minyaev, Mikhail E.'
'Ananikov, Valentine P.'

_publ_section_title
;
 Synthesis and a combined experimental/theoretical structural study of a
 comprehensive set of Pd/NHC complexes with <i>o</i>-, <i>m</i>-, and
 <i>p</i>-halogen-substituted aryl groups (X = F, Cl, Br, CF<sub>3</sub>).
;
_journal_name_full 'Dalton transactions (Cambridge, England : 2003)'
_journal_paper_doi 10.1039/d2dt03665g
_journal_year 2023
_chemical_formula_moiety 'C20 H15 Br2 Cl2 N3 Pd'
_chemical_formula_sum 'C20 H15 Br2 Cl2 N3 Pd'
_chemical_formula_weight 634.47
_space_group_crystal_system monoclinic
_space_group_IT_number 15
_space_group_name_Hall '-I 2ya'
_space_group_name_H-M_alt 'I 1 2/a 1'
_atom_sites_solution_hydrogens difmap
_atom_sites_solution_primary dual
_atom_sites_solution_secondary difmap
_audit_creation_date 2022-10-07
_audit_creation_method
;
Olex2 1.5
(compiled 2021.12.09 svn.r5202d8cf for OlexSys, GUI svn.r6439)
;
_audit_update_record
;
2022-10-07 deposited with the CCDC.	2023-02-13 downloaded from the CCDC.
;
_cell_angle_alpha 90
_cell_angle_beta 98.197(2)
_cell_angle_gamma 90
_cell_formula_units_Z 4
_cell_length_a 6.96427(16)
_cell_length_b 14.9658(3)
_cell_length_c 21.8956(5)
_cell_measurement_reflns_used 8527
_cell_measurement_temperature 99.97(10)
_cell_measurement_theta_max 35.6370
_cell_measurement_theta_min 2.7270
_cell_volume 2258.77(9)
_computing_cell_refinement 'CrysAlisPro 1.171.42.67a (Rigaku OD, 2022)'
_computing_data_collection 'CrysAlisPro 1.171.42.67a (Rigaku OD, 2022)'
_computing_data_reduction 'CrysAlisPro 1.171.42.67a (Rigaku OD, 2022)'
_computing_molecular_graphics 'Olex2 1.5 (Dolomanov et al., 2009)'
_computing_publication_material 'Olex2 1.5 (Dolomanov et al., 2009)'
_computing_structure_refinement 'XL  (Sheldrick, 2008)'
_computing_structure_solution 'SHELXT 2014/5 (Sheldrick, 2014)'
_diffrn_ambient_environment N~2~
_diffrn_ambient_temperature 99.97(10)
_diffrn_detector 'Hybrid Pixel Array Detector'
_diffrn_detector_area_resol_mean 10.0000
_diffrn_detector_type HyPix
_diffrn_measured_fraction_theta_full 0.999
_diffrn_measured_fraction_theta_max 0.995
_diffrn_measurement_details
;
List of Runs (angles in degrees, time in seconds):

  # Type    Start    End  Width  t~exp~   \w     \q     \k     \f   Frames
#--------------------------------------------------------------------------
  1  \w      4.00  90.00   0.50   62.00    --   17.96  58.00   4.00  172
  2  \w    -54.00  32.00   0.50   62.00    --   17.96 -58.00-136.00  172
  3  \w    -56.00   5.00   0.50   62.00    --   17.96 -19.00  90.00  122
  4  \w     42.00  90.00   0.50   62.00    --   17.96 178.00-120.00   96
  5  \w     42.00  90.00   0.50   62.00    --   17.96 178.00 -30.00   96
  6  \w     42.00  90.00   0.50   62.00    --   17.96 178.00-150.00   96
  7  \w    -90.00   4.00   0.50   62.00    --  -17.65 -77.00-180.00  188
  8  \w    -56.00   5.00   0.50   62.00    --   17.96 -19.00 -90.00  122
  9  \w    -23.00  20.00   0.50   62.00    --   17.96 -99.00  60.00   86
 10  \w     39.00  89.00   0.50   62.00    --   17.96-178.00  90.00  100
;
_diffrn_measurement_device 'four-circle diffractometer'
_diffrn_measurement_device_type 'XtaLAB Synergy, Dualflex, HyPix'
_diffrn_measurement_method '\w scans'
_diffrn_orient_matrix_type 'CrysAlisPro convention (1999,Acta A55,543-557)'
_diffrn_orient_matrix_UB_11 -0.0511730000
_diffrn_orient_matrix_UB_12 -0.0132090000
_diffrn_orient_matrix_UB_13 0.0242920000
_diffrn_orient_matrix_UB_21 0.0566068000
_diffrn_orient_matrix_UB_22 0.0298919000
_diffrn_orient_matrix_UB_23 0.0203001000
_diffrn_orient_matrix_UB_31 -0.0690258000
_diffrn_orient_matrix_UB_32 0.0343213000
_diffrn_orient_matrix_UB_33 -0.0083226000
_diffrn_radiation_monochromator mirror
_diffrn_radiation_probe x-ray
_diffrn_radiation_type 'Mo K\a'
_diffrn_radiation_wavelength 0.71073
_diffrn_reflns_av_R_equivalents 0.0329
_diffrn_reflns_av_unetI/netI 0.0230
_diffrn_reflns_Laue_measured_fraction_full 0.999
_diffrn_reflns_Laue_measured_fraction_max 0.995
_diffrn_reflns_limit_h_max 10
_diffrn_reflns_limit_h_min -10
_diffrn_reflns_limit_k_max 23
_diffrn_reflns_limit_k_min -22
_diffrn_reflns_limit_l_max 34
_diffrn_reflns_limit_l_min -34
_diffrn_reflns_number 26930
_diffrn_reflns_point_group_measured_fraction_full 0.999
_diffrn_reflns_point_group_measured_fraction_max 0.995
_diffrn_reflns_theta_full 25.242
_diffrn_reflns_theta_max 33.997
_diffrn_reflns_theta_min 2.722
_diffrn_source 'micro-focus sealed X-ray tube'
_diffrn_source_type 'PhotonJet (Mo) X-ray Source'
_exptl_absorpt_coefficient_mu 4.607
_exptl_absorpt_correction_T_max 1.00000
_exptl_absorpt_correction_T_min 0.63623
_exptl_absorpt_correction_type multi-scan
_exptl_absorpt_process_details
;
CrysAlisPro 1.171.42.67a (Rigaku Oxford Diffraction, 2022)
Empirical absorption correction using spherical harmonics,
implemented in SCALE3 ABSPACK scaling algorithm.
;
_exptl_crystal_colour 'pale yellow'
_exptl_crystal_density_diffrn 1.866
_exptl_crystal_density_method 'not measured'
_exptl_crystal_description block
_exptl_crystal_F_000 1224
_exptl_crystal_size_max 0.170
_exptl_crystal_size_mid 0.099
_exptl_crystal_size_min 0.051
_refine_diff_density_max 1.170
_refine_diff_density_min -0.555
_refine_diff_density_rms 0.101
_refine_ls_extinction_method none
_refine_ls_goodness_of_fit_ref 1.044
_refine_ls_hydrogen_treatment refall
_refine_ls_matrix_type full
_refine_ls_number_parameters 159
_refine_ls_number_reflns 4576
_refine_ls_number_restraints 0
_refine_ls_restrained_S_all 1.044
_refine_ls_R_factor_all 0.0323
_refine_ls_R_factor_gt 0.0238
_refine_ls_shift/su_max 0.006
_refine_ls_shift/su_mean 0.000
_refine_ls_structure_factor_coef Fsqd
_refine_ls_weighting_details 'w=1/[\s^2^(Fo^2^)+(0.0329P)^2^+1.3650P] where P=(Fo^2^+2Fc^2^)/3'
_refine_ls_weighting_scheme calc
_refine_ls_wR_factor_gt 0.0572
_refine_ls_wR_factor_ref 0.0598
_reflns_Friedel_coverage 0.000
_reflns_number_gt 3895
_reflns_number_total 4576
_reflns_threshold_expression 'I > 2\s(I)'
_cod_data_source_file d2dt03665g2.cif
_cod_data_source_block 3i
_cod_database_code 7712542
_shelx_shelxl_version_number 2018/3
_chemical_oxdiff_formula C20H15Br2Cl2N3Pd
_chemical_oxdiff_usercomment PRO-4Br
_shelx_space_group_comment
;
The symmetry employed for this shelxl refinement is uniquely defined
by the following loop, which should always be used as a source of
symmetry information in preference to the above space-group names.
They are only intended as comments.
;
_shelx_estimated_absorpt_t_max 0.799
_shelx_estimated_absorpt_t_min 0.508
_olex2_refinement_description
;
;
_olex2_submission_special_instructions 'No special instructions were received'
_oxdiff_exptl_absorpt_empirical_details
;
Empirical correction (ABSPACK) includes:
- Absorption correction using spherical harmonics
- Frame scaling
;
_oxdiff_exptl_absorpt_empirical_full_max 1.427
_oxdiff_exptl_absorpt_empirical_full_min 0.777

loop_
_space_group_symop_operation_xyz
'x, y, z'
'-x+1/2, y, -z'
'x+1/2, y+1/2, z+1/2'
'-x+1, y+1/2, -z+1/2'
'-x, -y, -z'
'x-1/2, -y, z'
'-x+1/2, -y+1/2, -z+1/2'
'x, -y+1/2, z+1/2'

loop_
_atom_site_label
_atom_site_type_symbol
_atom_site_fract_x
_atom_site_fract_y
_atom_site_fract_z
_atom_site_U_iso_or_equiv
_atom_site_adp_type
_atom_site_occupancy
_atom_site_site_symmetry_order
_atom_site_calc_flag
_atom_site_refinement_flags_posn
_atom_site_refinement_flags_adp
_atom_site_refinement_flags_occupancy
_atom_site_disorder_assembly
_atom_site_disorder_group
Pd1 Pd 0.250000 0.75062(2) 0.500000 0.01150(4) Uani 1 2 d S T P . .
Br1 Br 0.02576(2) 0.82064(2) 0.79773(2) 0.02473(5) Uani 1 1 d . . . . .
Cl1 Cl -0.04114(5) 0.75588(2) 0.43409(2) 0.01596(6) Uani 1 1 d . . . . .
C1 C 0.250000 0.88092(12) 0.500000 0.0123(3) Uani 1 2 d S T P . .
N1 N 0.21530(17) 0.93571(7) 0.54639(5) 0.01294(19) Uani 1 1 d . . . . .
C2 C 0.2275(2) 1.02495(9) 0.52893(7) 0.0149(2) Uani 1 1 d . . . . .
H2 H 0.206(3) 1.0715(12) 0.5531(9) 0.014(4) Uiso 1 1 d . . . . .
C3 C 0.17133(19) 0.90720(9) 0.60520(6) 0.0141(2) Uani 1 1 d . . . . .
C4 C 0.2603(2) 0.95042(10) 0.65805(7) 0.0184(3) Uani 1 1 d . . . . .
H4 H 0.352(4) 0.9952(15) 0.6549(11) 0.035(6) Uiso 1 1 d . . . . .
C5 C 0.2168(2) 0.92498(11) 0.71559(7) 0.0209(3) Uani 1 1 d . . . . .
H5 H 0.276(3) 0.9510(16) 0.7519(10) 0.030(6) Uiso 1 1 d . . . . .
C6 C 0.0842(2) 0.85656(10) 0.71925(7) 0.0188(3) Uani 1 1 d . . . . .
C7 C -0.0055(2) 0.81305(9) 0.66676(7) 0.0171(2) Uani 1 1 d . . . . .
H7 H -0.099(3) 0.7685(14) 0.6711(11) 0.028(5) Uiso 1 1 d . . . . .
C8 C 0.0383(2) 0.83854(9) 0.60923(7) 0.0151(2) Uani 1 1 d . . . . .
H8 H -0.029(3) 0.8099(12) 0.5723(10) 0.020(5) Uiso 1 1 d . . . . .
N2 N 0.250000 0.61187(11) 0.500000 0.0149(3) Uani 1 2 d S T P . .
C9 C 0.2288(2) 0.56646(9) 0.55136(7) 0.0184(3) Uani 1 1 d . . . . .
H9 H 0.223(3) 0.5989(13) 0.5855(10) 0.024(5) Uiso 1 1 d . . . . .
C10 C 0.2261(2) 0.47369(10) 0.55280(9) 0.0224(3) Uani 1 1 d . . . . .
H10 H 0.216(4) 0.4496(16) 0.5898(12) 0.042(7) Uiso 1 1 d . . . . .
C11 C 0.250000 0.42674(14) 0.500000 0.0231(4) Uani 1 2 d S T P . .
H11 H 0.250000 0.363(2) 0.500000 0.031(8) Uiso 1 2 d S . P . .

loop_
_atom_site_aniso_label
_atom_site_aniso_U_11
_atom_site_aniso_U_22
_atom_site_aniso_U_33
_atom_site_aniso_U_23
_atom_site_aniso_U_13
_atom_site_aniso_U_12
Pd1 0.01216(6) 0.00877(6) 0.01392(6) 0.000 0.00306(4) 0.000
Br1 0.02517(8) 0.03378(9) 0.01604(7) 0.00393(6) 0.00572(6) -0.00134(6)
Cl1 0.01509(14) 0.01367(13) 0.01850(14) -0.00156(10) 0.00026(11) 0.00082(11)
C1 0.0125(7) 0.0110(7) 0.0137(7) 0.000 0.0022(6) 0.000
N1 0.0132(5) 0.0111(4) 0.0150(5) -0.0011(4) 0.0037(4) -0.0001(4)
C2 0.0141(6) 0.0108(5) 0.0202(6) -0.0015(4) 0.0035(5) -0.0003(4)
C3 0.0132(5) 0.0143(5) 0.0155(5) -0.0007(4) 0.0043(4) 0.0006(4)
C4 0.0168(6) 0.0205(6) 0.0184(6) -0.0018(5) 0.0040(5) -0.0028(5)
C5 0.0200(7) 0.0257(7) 0.0169(6) -0.0028(5) 0.0025(5) -0.0027(5)
C6 0.0177(6) 0.0232(7) 0.0163(6) 0.0028(5) 0.0049(5) 0.0021(5)
C7 0.0165(6) 0.0173(6) 0.0182(6) 0.0021(5) 0.0047(5) -0.0001(5)
C8 0.0147(6) 0.0142(5) 0.0169(6) -0.0004(4) 0.0040(5) -0.0001(4)
N2 0.0118(7) 0.0119(7) 0.0210(8) 0.000 0.0026(6) 0.000
C9 0.0159(6) 0.0147(6) 0.0248(7) 0.0025(5) 0.0040(5) -0.0006(5)
C10 0.0171(6) 0.0157(6) 0.0344(8) 0.0067(6) 0.0042(6) -0.0010(5)
C11 0.0152(9) 0.0124(8) 0.0423(13) 0.000 0.0060(9) 0.000

loop_
_atom_type_symbol
_atom_type_description
_atom_type_scat_dispersion_real
_atom_type_scat_dispersion_imag
_atom_type_scat_source
C C 0.0033 0.0016 'International Tables Vol C Tables 4.2.6.8 and 6.1.1.4'
H H 0.0000 0.0000 'International Tables Vol C Tables 4.2.6.8 and 6.1.1.4'
N N 0.0061 0.0033 'International Tables Vol C Tables 4.2.6.8 and 6.1.1.4'
Cl Cl 0.1484 0.1585 'International Tables Vol C Tables 4.2.6.8 and 6.1.1.4'
Br Br -0.2901 2.4595 'International Tables Vol C Tables 4.2.6.8 and 6.1.1.4'
Pd Pd -0.9988 1.0072 'International Tables Vol C Tables 4.2.6.8 and 6.1.1.4'

loop_
_exptl_crystal_face_index_h
_exptl_crystal_face_index_k
_exptl_crystal_face_index_l
_exptl_crystal_face_perp_dist
0 0 -1 0.0313
0 0 1 0.0194
2 -1 1 0.0437
2 2 1 0.0343
0 -1 0 0.1021
1 2 -2 0.0288
-1 -2 2 0.0650
-2 1 2 0.0632
2 -1 -2 0.0551
0 1 -2 0.0270
-1 2 -5 0.0358
-3 -3 -5 0.0502
-2 -2 5 0.0559
1 2 5 0.0212
-3 5 -1 0.0581
0 -2 5 0.0544

loop_
_geom_angle_atom_site_label_1
_geom_angle_atom_site_label_2
_geom_angle_atom_site_label_3
_geom_angle
_geom_angle_site_symmetry_1
_geom_angle_site_symmetry_3
_geom_angle_publ_flag
Cl1 Pd1 Cl1 176.098(16) 2_556 . ?
C1 Pd1 Cl1 88.049(8) . 2_556 ?
C1 Pd1 Cl1 88.050(8) . . ?
C1 Pd1 N2 180.0 . . ?
N2 Pd1 Cl1 91.950(8) . . ?
N2 Pd1 Cl1 91.951(8) . 2_556 ?
N1 C1 Pd1 127.28(8) 2_556 . ?
N1 C1 Pd1 127.28(8) . . ?
N1 C1 N1 105.44(15) 2_556 . ?
C1 N1 C2 110.48(12) . . ?
C1 N1 C3 125.37(11) . . ?
C2 N1 C3 124.15(11) . . ?
N1 C2 H2 123.9(12) . . ?
C2 C2 N1 106.80(7) 2_556 . ?
C2 C2 H2 129.3(12) 2_556 . ?
C4 C3 N1 118.87(12) . . ?
C4 C3 C8 120.72(13) . . ?
C8 C3 N1 120.40(12) . . ?
C3 C4 H4 119.9(14) . . ?
C5 C4 C3 119.83(14) . . ?
C5 C4 H4 120.2(14) . . ?
C4 C5 H5 122.4(14) . . ?
C6 C5 C4 119.13(14) . . ?
C6 C5 H5 118.5(14) . . ?
C5 C6 Br1 119.39(11) . . ?
C5 C6 C7 121.47(14) . . ?
C7 C6 Br1 119.13(11) . . ?
C6 C7 H7 118.7(14) . . ?
C6 C7 C8 119.33(13) . . ?
C8 C7 H7 121.9(14) . . ?
C3 C8 H8 121.2(12) . . ?
C7 C8 C3 119.52(13) . . ?
C7 C8 H8 119.2(12) . . ?
C9 N2 Pd1 120.47(9) 2_556 . ?
C9 N2 Pd1 120.47(9) . . ?
C9 N2 C9 119.06(18) . 2_556 ?
N2 C9 H9 116.7(13) . . ?
N2 C9 C10 121.96(15) . . ?
C10 C9 H9 121.3(13) . . ?
C9 C10 H10 115.1(15) . . ?
C11 C10 C9 119.03(16) . . ?
C11 C10 H10 125.7(15) . . ?
C10 C11 C10 118.9(2) . 2_556 ?
C10 C11 H11 120.53(10) . . ?
C10 C11 H11 120.54(10) 2_556 . ?

loop_
_geom_bond_atom_site_label_1
_geom_bond_atom_site_label_2
_geom_bond_distance
_geom_bond_site_symmetry_2
_geom_bond_publ_flag
Pd1 Cl1 2.3163(3) . ?
Pd1 Cl1 2.3163(3) 2_556 ?
Pd1 C1 1.9500(18) . ?
Pd1 N2 2.0765(16) . ?
Br1 C6 1.8992(14) . ?
C1 N1 1.3537(15) 2_556 ?
C1 N1 1.3538(15) . ?
N1 C2 1.3951(17) . ?
N1 C3 1.4303(17) . ?
C2 C2 1.348(3) 2_556 ?
C2 H2 0.900(19) . ?
C3 C4 1.392(2) . ?
C3 C8 1.3948(19) . ?
C4 H4 0.94(2) . ?
C4 C5 1.391(2) . ?
C5 H5 0.93(2) . ?
C5 C6 1.389(2) . ?
C6 C7 1.389(2) . ?
C7 H7 0.95(2) . ?
C7 C8 1.391(2) . ?
C8 H8 0.97(2) . ?
N2 C9 1.3401(17) 2_556 ?
N2 C9 1.3401(17) . ?
C9 H9 0.90(2) . ?
C9 C10 1.389(2) . ?
C10 H10 0.90(3) . ?
C10 C11 1.383(2) . ?
C11 H11 0.95(3) . ?

loop_
_geom_torsion_atom_site_label_1
_geom_torsion_atom_site_label_2
_geom_torsion_atom_site_label_3
_geom_torsion_atom_site_label_4
_geom_torsion
_geom_torsion_site_symmetry_1
_geom_torsion_site_symmetry_2
_geom_torsion_site_symmetry_3
_geom_torsion_site_symmetry_4
_geom_torsion_publ_flag
Pd1 C1 N1 C2 -179.76(7) . . . . ?
Pd1 C1 N1 C3 0.00(15) . . . . ?
Pd1 N2 C9 C10 179.32(11) . . . . ?
Br1 C6 C7 C8 -179.38(11) . . . . ?
C1 N1 C2 C2 -0.64(19) . . . 2_556 ?
C1 N1 C3 C4 136.73(12) . . . . ?
C1 N1 C3 C8 -44.64(18) . . . . ?
N1 C1 N1 C2 0.24(7) 2_556 . . . ?
N1 C1 N1 C3 180.00(14) 2_556 . . . ?
N1 C3 C4 C5 178.73(13) . . . . ?
N1 C3 C8 C7 -178.68(12) . . . . ?
C2 N1 C3 C4 -43.54(19) . . . . ?
C2 N1 C3 C8 135.09(14) . . . . ?
C3 N1 C2 C2 179.59(14) . . . 2_556 ?
C3 C4 C5 C6 -0.1(2) . . . . ?
C4 C3 C8 C7 -0.1(2) . . . . ?
C4 C5 C6 Br1 179.40(12) . . . . ?
C4 C5 C6 C7 0.1(2) . . . . ?
C5 C6 C7 C8 0.0(2) . . . . ?
C6 C7 C8 C3 0.0(2) . . . . ?
C8 C3 C4 C5 0.1(2) . . . . ?
N2 C9 C10 C11 1.3(2) . . . . ?
C9 N2 C9 C10 -0.68(11) 2_556 . . . ?
C9 C10 C11 C10 -0.64(10) . . . 2_556 ?

loop_
_exptl_oxdiff_crystal_face_indexfrac_h
_exptl_oxdiff_crystal_face_indexfrac_k
_exptl_oxdiff_crystal_face_indexfrac_l
_exptl_oxdiff_crystal_face_x
_exptl_oxdiff_crystal_face_y
_exptl_oxdiff_crystal_face_z
0.0003 0.0002 -0.9983 -0.0243 -0.0202 0.0083
-0.0003 -0.0002 0.9983 0.0243 0.0202 -0.0083
1.9974 -0.9994 0.9962 -0.0648 0.1034 -0.1805
1.9976 1.9983 0.9906 -0.1046 0.1929 -0.0775
-0.0001 -0.9992 0.0019 0.0132 -0.0298 -0.0343
0.9997 1.9988 -2.0024 -0.1262 0.0757 0.0163
-0.9997 -1.9988 2.0024 0.1262 -0.0757 -0.0163
-1.9984 0.9989 1.9989 0.1376 -0.0427 0.1556
1.9984 -0.9989 -1.9989 -0.1376 0.0427 -0.1556
0.0007 0.9995 -1.9985 -0.0618 -0.0107 0.0509
-0.9971 1.9992 -4.9934 -0.0967 -0.0980 0.1790
-2.9952 -2.9970 -4.9800 0.0719 -0.3602 0.1453
-1.9995 -1.9992 4.9995 0.2502 -0.0715 0.0278
0.9974 1.9977 4.9859 0.0437 0.2174 -0.0418
-2.9960 4.9963 -1.0016 0.0630 -0.0406 0.3866
-0.0018 -1.9992 4.9954 0.1478 0.0415 -0.1101
